data_7055459
loop_
_publ_author_name
'Lahoud, Marcelo G.'
'Muniz, Elaine C.'
'Arroyos, Guilherme'
'F\'avaro, Marcelo A.'
'Davolos, Marian R.'
'D'Vries, Richard F.'
'Ellena, Javier'
'Freitas, Rafael S.'
'Arrighi, Everton'
'Frem, Regina C. G.'

_publ_section_title
;
 Rare earth coordination dinuclear compounds constructed from
 3,5-dicarboxypyrazolate and succinate intermetallic bridges
;
_journal_issue 6
_journal_name_full 'New J. Chem.'
_journal_page_first 5338
_journal_paper_doi 10.1039/C6NJ00140H
_journal_volume 40
_journal_year 2016
_chemical_formula_moiety '2(C14 H24 N4 O20 Tm2), 1.5(H4 O2)'
_chemical_formula_sum 'C28 H54 N8 O43 Tm4'
_chemical_formula_weight 1866.51
_chemical_name_systematic
;
 ?
;
_space_group_crystal_system triclinic
_space_group_IT_number 2
_space_group_name_Hall '-P 1'
_space_group_name_H-M_alt 'P -1'
_symmetry_space_group_name_Hall '-P 1'
_symmetry_space_group_name_H-M 'P -1'
_atom_sites_solution_hydrogens mixed
_audit_creation_date 2015-11-26
_audit_creation_method
;
Olex2 1.2
(compiled 2015.09.30 svn.r3233 for OlexSys, GUI svn.r5103)
;
_audit_update_record
;
2015-11-30 deposited with the CCDC.
2016-04-08 downloaded from the CCDC.
;
_cell_angle_alpha 73.444(2)
_cell_angle_beta 69.550(2)
_cell_angle_gamma 63.9850(10)
_cell_formula_units_Z 1
_cell_length_a 10.0560(3)
_cell_length_b 11.3660(3)
_cell_length_c 13.4310(2)
_cell_measurement_reflns_used 18257
_cell_measurement_temperature 293(2)
_cell_measurement_theta_max 27.485
_cell_measurement_theta_min 2.91
_cell_volume 1276.72(6)
_computing_molecular_graphics 'Olex2 (Dolomanov et al., 2009)'
_computing_publication_material 'Olex2 (Dolomanov et al., 2009)'
_computing_structure_refinement 'ShelXL (Sheldrick, 2015)'
_diffrn_ambient_temperature 293.15
_diffrn_detector_area_resol_mean 9
_diffrn_measured_fraction_theta_full 0.998
_diffrn_measured_fraction_theta_max 0.982
_diffrn_measurement_device_type KappaCCD
_diffrn_measurement_method 'CCD rotation images, thick slices'
_diffrn_radiation_type MoK\a
_diffrn_radiation_wavelength 0.71073
_diffrn_reflns_av_R_equivalents 0.0250
_diffrn_reflns_av_unetI/netI 0.0501
_diffrn_reflns_Laue_measured_fraction_full 0.998
_diffrn_reflns_Laue_measured_fraction_max 0.982
_diffrn_reflns_limit_h_max 13
_diffrn_reflns_limit_h_min -13
_diffrn_reflns_limit_k_max 14
_diffrn_reflns_limit_k_min -14
_diffrn_reflns_limit_l_max 17
_diffrn_reflns_limit_l_min -17
_diffrn_reflns_number 10308
_diffrn_reflns_point_group_measured_fraction_full 0.998
_diffrn_reflns_point_group_measured_fraction_max 0.982
_diffrn_reflns_theta_full 25.242
_diffrn_reflns_theta_max 27.505
_diffrn_reflns_theta_min 3.183
_diffrn_source 'Enraf Nonius FR590'
_exptl_absorpt_coefficient_mu 7.011
_exptl_absorpt_correction_T_max 0.402
_exptl_absorpt_correction_T_min 0.173
_exptl_absorpt_correction_type gaussian
_exptl_absorpt_process_details
;
P. Coppens, L. Leiserowitz, D Rabinovich, Acta Cryst.
   (1965), 18, 1035-1038
;
_exptl_crystal_colour colourless
_exptl_crystal_colour_primary colourless
_exptl_crystal_density_diffrn 2.428
_exptl_crystal_density_method 'not measured'
_exptl_crystal_description prism
_exptl_crystal_F_000 898
_exptl_crystal_size_max 0.25
_exptl_crystal_size_mid 0.17
_exptl_crystal_size_min 0.16
_refine_diff_density_max 1.390
_refine_diff_density_min -2.512
_refine_diff_density_rms 0.225
_refine_ls_extinction_method none
_refine_ls_goodness_of_fit_ref 1.117
_refine_ls_hydrogen_treatment constr
_refine_ls_matrix_type full
_refine_ls_number_parameters 386
_refine_ls_number_reflns 5765
_refine_ls_number_restraints 0
_refine_ls_restrained_S_all 1.117
_refine_ls_R_factor_all 0.0509
_refine_ls_R_factor_gt 0.0460
_refine_ls_shift/su_max 0.001
_refine_ls_shift/su_mean 0.000
_refine_ls_structure_factor_coef Fsqd
_refine_ls_weighting_details 'w=1/[\s^2^(Fo^2^)+20.3244P] where P=(Fo^2^+2Fc^2^)/3'
_refine_ls_weighting_scheme calc
_refine_ls_wR_factor_gt 0.1018
_refine_ls_wR_factor_ref 0.1047
_reflns_Friedel_coverage 0.000
_reflns_number_gt 5344
_reflns_number_total 5765
_reflns_threshold_expression 'I > 2\s(I)'
_cod_data_source_file c6nj00140h2.cif
_cod_data_source_block Tmsuc
_cod_depositor_comments 'Adding full bibliography for 7055457--7055469.cif.'
_cod_database_code 7055459
_shelx_space_group_comment
;
The symmetry employed for this shelxl refinement is uniquely defined
by the following loop, which should always be used as a source of
symmetry information in preference to the above space-group names.
They are only intended as comments.
;
_shelx_estimated_absorpt_t_max 0.400
_shelx_estimated_absorpt_t_min 0.273
_olex2_refinement_description
;
1. Fixed Uiso
 At 1.2 times of:
  All C(H) groups, All C(H,H) groups, All N(H) groups
 At 1.5 times of:
  All O(H,H) groups
2. Others
 Fixed Sof: O1W(0.5) H1WA(0.5) H1WB(0.5)
3.a Riding coordinates:
 O5(H5A,H5B), O7(H7A,H7B), O8(H8A,H8B), O11(H11A,H11B), C18(H18A,H18B),
 C19(H19A,H19B), O1W(H1WA,H1WB)
3.b Free rotating group:
 O2W(H2WA,H2WB)
3.c Rotating group:
 O6(H6A,H6B), O12(H12A,H12B), O13(H13A,H13B), O14(H14A,H14B)
3.d Aromatic/amide H refined with riding coordinates:
 N1'(H1'), N1(H1), C3'(H3'), C3(H3)
;
_shelx_shelxl_version_number 2014/7
_olex2_submission_special_instructions 'No special instructions were received'

loop_
_space_group_symop_operation_xyz
'x, y, z'
'-x, -y, -z'

loop_
_atom_site_label
_atom_site_type_symbol
_atom_site_fract_x
_atom_site_fract_y
_atom_site_fract_z
_atom_site_U_iso_or_equiv
_atom_site_adp_type
_atom_site_occupancy
_atom_site_site_symmetry_order
_atom_site_calc_flag
_atom_site_refinement_flags_posn
_atom_site_refinement_flags_occupancy
Tm1 Tm -0.09936(4) 0.54903(3) 0.29636(3) 0.01923(10) Uani 1 1 d . .
Tm2 Tm 0.27184(4) -0.09455(3) 0.20013(3) 0.02030(10) Uani 1 1 d . .
O1 O -0.1258(7) 0.5231(6) 0.1420(5) 0.0284(13) Uani 1 1 d . .
O1' O -0.3608(6) 0.5707(5) 0.3381(5) 0.0274(12) Uani 1 1 d . .
O2 O -0.2789(10) 0.5296(7) 0.0517(7) 0.057(2) Uani 1 1 d . .
O2' O -0.5389(7) 0.4870(6) 0.3788(5) 0.0333(14) Uani 1 1 d . .
O3' O -0.1567(9) -0.0787(7) 0.4265(8) 0.059(2) Uani 1 1 d . .
O3 O -0.1496(7) -0.0392(6) 0.1181(5) 0.0290(13) Uani 1 1 d . .
O4 O 0.0765(7) -0.1207(6) 0.1560(5) 0.0275(12) Uani 1 1 d . .
O4' O 0.0755(7) -0.0688(6) 0.3552(5) 0.0276(12) Uani 1 1 d . .
O5 O 0.0718(8) 0.6332(7) 0.1556(5) 0.0363(15) Uani 1 1 d . .
H5A H 0.0794 0.7220 0.1313 0.054 Uiso 1 1 d R .
H5B H 0.1666 0.6048 0.1173 0.054 Uiso 1 1 d R .
O6 O -0.2523(7) 0.7714(6) 0.2448(5) 0.0329(14) Uani 1 1 d . .
H6A H -0.3202 0.7759 0.2155 0.049 Uiso 1 1 d GR .
H6B H -0.1962 0.8140 0.1979 0.049 Uiso 1 1 d GR .
O7 O -0.0157(8) 0.6819(7) 0.3607(5) 0.0381(15) Uani 1 1 d . .
H7A H 0.0290 0.7029 0.3915 0.057 Uiso 1 1 d R .
H7B H -0.0500 0.7523 0.3144 0.057 Uiso 1 1 d R .
O8 O -0.2210(8) 0.5710(8) 0.4746(5) 0.0393(16) Uani 1 1 d . .
H8A H -0.3000 0.5424 0.5132 0.059 Uiso 1 1 d R .
H8B H -0.1832 0.5934 0.5228 0.059 Uiso 1 1 d R .
O9 O 0.1027(7) 0.4124(6) 0.3824(5) 0.0308(13) Uani 1 1 d . .
O10 O 0.1414(7) 0.3716(6) 0.2241(5) 0.0276(12) Uani 1 1 d . .
O11 O 0.3006(8) -0.3200(6) 0.2391(6) 0.0402(16) Uani 1 1 d . .
H11A H 0.2402 -0.3323 0.2170 0.060 Uiso 1 1 d R .
H11B H 0.3077 -0.3717 0.2996 0.060 Uiso 1 1 d R .
O12 O 0.3347(7) -0.0916(7) 0.0172(5) 0.0324(14) Uani 1 1 d . .
H12A H 0.4152 -0.0680 -0.0183 0.049 Uiso 1 1 d GR .
H12B H 0.2569 -0.0335 -0.0111 0.049 Uiso 1 1 d GR .
O13 O 0.5525(8) -0.2249(7) 0.1272(6) 0.0407(16) Uani 1 1 d . .
H13A H 0.5903 -0.1851 0.0635 0.061 Uiso 1 1 d GR .
H13B H 0.5661 -0.3044 0.1192 0.061 Uiso 1 1 d GR .
O14 O 0.3957(7) -0.1917(6) 0.3401(5) 0.0344(14) Uani 1 1 d . .
H14A H 0.4079 -0.1324 0.3623 0.052 Uiso 1 1 d GR .
H14B H 0.4865 -0.2522 0.3184 0.052 Uiso 1 1 d GR .
O15 O 0.2650(7) 0.0774(6) 0.2824(5) 0.0302(13) Uani 1 1 d . .
O16 O 0.4194(8) 0.0445(7) 0.1243(5) 0.0357(15) Uani 1 1 d . .
N1' N -0.0574(8) 0.2028(7) 0.3717(5) 0.0241(14) Uani 1 1 d . .
H1' H 0.0395 0.1703 0.3657 0.029 Uiso 1 1 calc R .
N1 N 0.0333(8) 0.2515(6) 0.1292(5) 0.0221(13) Uani 1 1 d . .
H1 H 0.0894 0.2864 0.1363 0.026 Uiso 1 1 calc R .
N2' N -0.1420(8) 0.3329(7) 0.3631(5) 0.0226(13) Uani 1 1 d . .
N2 N 0.0729(8) 0.1183(7) 0.1393(5) 0.0238(14) Uani 1 1 d . .
C1 C -0.1734(10) 0.4696(8) 0.0988(7) 0.0277(17) Uani 1 1 d . .
C1' C -0.0683(10) -0.0180(8) 0.3905(7) 0.0275(17) Uani 1 1 d . .
C2' C -0.1399(9) 0.1277(8) 0.3908(6) 0.0240(16) Uani 1 1 d . .
C2 C -0.1032(9) 0.3221(8) 0.1067(6) 0.0231(15) Uani 1 1 d . .
C3' C -0.2904(9) 0.2158(8) 0.3971(6) 0.0244(16) Uani 1 1 d . .
H3' H -0.3758 0.1956 0.4104 0.029 Uiso 1 1 calc R .
C3 C -0.1562(9) 0.2333(7) 0.0991(6) 0.0226(15) Uani 1 1 d . .
H3 H -0.2468 0.2522 0.0829 0.027 Uiso 1 1 calc R .
C4 C -0.0453(9) 0.1087(8) 0.1210(6) 0.0215(15) Uani 1 1 d . .
C4' C -0.2858(9) 0.3416(8) 0.3790(6) 0.0220(15) Uani 1 1 d . .
C5' C -0.4056(9) 0.4756(8) 0.3661(6) 0.0231(15) Uani 1 1 d . .
C5 C -0.0397(10) -0.0277(8) 0.1311(6) 0.0231(16) Uani 1 1 d . .
C17 C 0.3696(9) 0.1006(8) 0.2063(7) 0.0274(17) Uani 1 1 d . .
C18 C 0.4414(10) 0.1919(9) 0.2104(8) 0.0313(19) Uani 1 1 d . .
H18A H 0.5432 0.1396 0.2174 0.038 Uiso 1 1 d R .
H18B H 0.4440 0.2555 0.1461 0.038 Uiso 1 1 d R .
C19 C 0.3541(10) 0.2672(9) 0.3051(8) 0.0323(19) Uani 1 1 d . .
H19A H 0.4062 0.3204 0.3048 0.039 Uiso 1 1 d R .
H19B H 0.3553 0.2024 0.3688 0.039 Uiso 1 1 d R .
C20 C 0.1916(9) 0.3525(8) 0.3040(7) 0.0239(16) Uani 1 1 d . .
O1W O 0.435(2) 0.531(2) 0.0666(18) 0.078(6) Uani 0.5 1 d . P
H1WA H 0.5236 0.5294 0.0511 0.118 Uiso 0.5 1 d R P
H1WB H 0.4266 0.5023 0.0188 0.118 Uiso 0.5 1 d R P
O2W O 0.4341(15) 0.0744(16) 0.5847(11) 0.101(4) Uani 1 1 d . .
H2WA H 0.3980 0.0230 0.5785 0.151 Uiso 1 1 d G .
H2WB H 0.3977 0.0922 0.6483 0.151 Uiso 1 1 d G .

loop_
_atom_site_aniso_label
_atom_site_aniso_U_11
_atom_site_aniso_U_22
_atom_site_aniso_U_33
_atom_site_aniso_U_23
_atom_site_aniso_U_13
_atom_site_aniso_U_12
Tm1 0.01959(17) 0.01659(17) 0.02229(17) -0.00203(12) -0.00717(12) -0.00683(13)
Tm2 0.02017(17) 0.01700(17) 0.02367(18) -0.00183(12) -0.00803(13) -0.00602(13)
O1 0.037(3) 0.024(3) 0.031(3) -0.005(2) -0.016(3) -0.012(3)
O1' 0.022(3) 0.013(3) 0.041(3) 0.003(2) -0.013(2) -0.002(2)
O2 0.070(5) 0.024(4) 0.094(6) -0.001(4) -0.066(5) -0.005(4)
O2' 0.019(3) 0.032(3) 0.046(4) 0.002(3) -0.011(3) -0.010(3)
O3' 0.033(4) 0.028(4) 0.110(7) -0.021(4) 0.004(4) -0.017(3)
O3 0.029(3) 0.021(3) 0.044(3) 0.005(2) -0.021(3) -0.013(2)
O4 0.034(3) 0.017(3) 0.036(3) 0.003(2) -0.019(3) -0.010(2)
O4' 0.022(3) 0.025(3) 0.029(3) -0.004(2) -0.002(2) -0.007(2)
O5 0.049(4) 0.033(4) 0.029(3) -0.004(3) 0.000(3) -0.027(3)
O6 0.029(3) 0.023(3) 0.047(4) 0.003(3) -0.015(3) -0.011(3)
O7 0.047(4) 0.028(3) 0.044(4) -0.008(3) -0.008(3) -0.020(3)
O8 0.033(3) 0.070(5) 0.028(3) -0.017(3) -0.001(3) -0.031(4)
O9 0.028(3) 0.032(3) 0.032(3) -0.015(3) -0.012(2) -0.001(3)
O10 0.026(3) 0.030(3) 0.032(3) -0.006(2) -0.011(2) -0.011(2)
O11 0.042(4) 0.024(3) 0.062(4) 0.001(3) -0.033(3) -0.008(3)
O12 0.024(3) 0.047(4) 0.026(3) -0.007(3) -0.008(2) -0.012(3)
O13 0.048(4) 0.026(3) 0.047(4) -0.011(3) -0.023(3) -0.003(3)
O14 0.031(3) 0.030(3) 0.034(3) -0.005(3) -0.016(3) 0.003(3)
O15 0.026(3) 0.026(3) 0.036(3) -0.006(2) -0.004(2) -0.011(3)
O16 0.036(4) 0.037(4) 0.039(3) -0.020(3) 0.003(3) -0.020(3)
N1' 0.018(3) 0.022(3) 0.032(4) -0.003(3) -0.006(3) -0.008(3)
N1 0.026(3) 0.015(3) 0.030(3) -0.003(3) -0.012(3) -0.008(3)
N2' 0.022(3) 0.016(3) 0.029(3) -0.003(2) -0.007(3) -0.006(3)
N2 0.030(4) 0.019(3) 0.026(3) -0.004(3) -0.010(3) -0.010(3)
C1 0.032(4) 0.022(4) 0.030(4) 0.001(3) -0.017(3) -0.007(3)
C1' 0.031(4) 0.021(4) 0.030(4) -0.001(3) -0.007(3) -0.012(3)
C2' 0.027(4) 0.023(4) 0.024(4) -0.002(3) -0.006(3) -0.012(3)
C2 0.025(4) 0.018(4) 0.025(4) -0.001(3) -0.010(3) -0.005(3)
C3' 0.025(4) 0.020(4) 0.029(4) -0.002(3) -0.008(3) -0.010(3)
C3 0.022(4) 0.014(4) 0.032(4) 0.002(3) -0.015(3) -0.004(3)
C4 0.027(4) 0.019(4) 0.021(4) -0.003(3) -0.011(3) -0.008(3)
C4' 0.022(4) 0.017(4) 0.025(4) -0.004(3) -0.006(3) -0.005(3)
C5' 0.021(4) 0.025(4) 0.023(4) -0.004(3) -0.005(3) -0.007(3)
C5 0.034(4) 0.022(4) 0.018(3) -0.008(3) -0.006(3) -0.012(3)
C17 0.019(4) 0.022(4) 0.041(5) -0.009(3) -0.007(3) -0.007(3)
C18 0.023(4) 0.028(4) 0.047(5) -0.015(4) -0.006(4) -0.009(3)
C19 0.025(4) 0.030(5) 0.046(5) -0.017(4) -0.014(4) -0.004(4)
C20 0.026(4) 0.017(4) 0.034(4) -0.008(3) -0.011(3) -0.008(3)
O1W 0.046(10) 0.097(16) 0.110(16) -0.066(14) -0.012(10) -0.018(10)
O2W 0.081(8) 0.111(11) 0.111(10) -0.053(9) -0.015(7) -0.022(8)

loop_
_atom_type_symbol
_atom_type_description
_atom_type_scat_dispersion_real
_atom_type_scat_dispersion_imag
_atom_type_scat_source
C C 0.0033 0.0016 'International Tables Vol C Tables 4.2.6.8 and 6.1.1.4'
H H 0.0000 0.0000 'International Tables Vol C Tables 4.2.6.8 and 6.1.1.4'
N N 0.0061 0.0033 'International Tables Vol C Tables 4.2.6.8 and 6.1.1.4'
O O 0.0106 0.0060 'International Tables Vol C Tables 4.2.6.8 and 6.1.1.4'
Tm Tm -0.3139 5.2483 'International Tables Vol C Tables 4.2.6.8 and 6.1.1.4'

loop_
_geom_angle_atom_site_label_1
_geom_angle_atom_site_label_2
_geom_angle_atom_site_label_3
_geom_angle
O1 Tm1 O1' 74.9(2)
O1 Tm1 O5 75.4(2)
O1 Tm1 O6 82.1(2)
O1 Tm1 O7 141.0(2)
O1 Tm1 O8 143.8(2)
O1 Tm1 O9 127.2(2)
O1 Tm1 O10 74.7(2)
O1 Tm1 N2' 80.9(2)
O1 Tm1 C20 101.3(2)
O1' Tm1 O7 124.2(2)
O1' Tm1 O10 130.57(19)
O1' Tm1 N2' 65.0(2)
O1' Tm1 C20 139.9(2)
O5 Tm1 O1' 137.3(2)
O5 Tm1 O7 68.5(2)
O5 Tm1 O9 89.9(2)
O5 Tm1 O10 67.7(2)
O5 Tm1 N2' 137.6(2)
O5 Tm1 C20 76.0(2)
O6 Tm1 O1' 70.6(2)
O6 Tm1 O5 75.5(2)
O6 Tm1 O7 75.1(2)
O6 Tm1 O9 143.2(2)
O6 Tm1 O10 140.3(2)
O6 Tm1 N2' 135.1(2)
O6 Tm1 C20 149.4(2)
O7 Tm1 N2' 136.9(2)
O7 Tm1 C20 84.2(2)
O8 Tm1 O1' 69.2(2)
O8 Tm1 O5 136.4(2)
O8 Tm1 O6 89.9(3)
O8 Tm1 O7 68.1(2)
O8 Tm1 O9 77.7(2)
O8 Tm1 O10 127.4(2)
O8 Tm1 N2' 80.4(2)
O8 Tm1 C20 103.2(3)
O9 Tm1 O1' 132.7(2)
O9 Tm1 O7 68.1(2)
O9 Tm1 O10 53.09(19)
O9 Tm1 N2' 77.2(2)
O9 Tm1 C20 26.5(2)
O10 Tm1 O7 103.8(2)
O10 Tm1 N2' 72.4(2)
O10 Tm1 C20 26.7(2)
N2' Tm1 C20 74.9(2)
O4 Tm2 O13 122.0(2)
O4 Tm2 O15 131.9(2)
O4 Tm2 O16 135.6(2)
O4 Tm2 N2 65.3(2)
O4 Tm2 C17 142.0(2)
O4' Tm2 O4 76.2(2)
O4' Tm2 O11 85.8(2)
O4' Tm2 O12 144.8(2)
O4' Tm2 O13 143.1(2)
O4' Tm2 O14 75.4(2)
O4' Tm2 O15 72.1(2)
O4' Tm2 O16 124.3(2)
O4' Tm2 N2 79.2(2)
O4' Tm2 C17 98.2(2)
O11 Tm2 O4 69.1(2)
O11 Tm2 O13 73.9(2)
O11 Tm2 O15 140.9(2)
O11 Tm2 O16 141.5(2)
O11 Tm2 N2 134.2(2)
O11 Tm2 C17 148.8(2)
O12 Tm2 O4 70.4(2)
O12 Tm2 O11 92.4(2)
O12 Tm2 O13 68.2(2)
O12 Tm2 O14 137.7(2)
O12 Tm2 O15 124.2(2)
O12 Tm2 O16 76.1(2)
O12 Tm2 N2 77.0(2)
O12 Tm2 C17 101.1(2)
O13 Tm2 C17 85.1(2)
O14 Tm2 O4 134.7(2)
O14 Tm2 O11 74.3(2)
O14 Tm2 O13 69.6(2)
O14 Tm2 O15 69.2(2)
O14 Tm2 O16 89.7(2)
O14 Tm2 N2 140.0(2)
O14 Tm2 C17 76.9(2)
O15 Tm2 O13 105.0(2)
O15 Tm2 N2 73.8(2)
O15 Tm2 C17 26.2(2)
O16 Tm2 O13 67.6(2)
O16 Tm2 O15 52.7(2)
O16 Tm2 N2 79.6(2)
O16 Tm2 C17 26.6(2)
N2 Tm2 O13 136.5(2)
N2 Tm2 C17 76.7(2)
C1 O1 Tm1 148.1(6)
C5' O1' Tm1 125.2(5)
C5 O4 Tm2 125.3(5)
C1' O4' Tm2 143.3(6)
Tm1 O5 H5A 133.7
Tm1 O5 H5B 138.9
H5A O5 H5B 84.4
Tm1 O6 H6A 111.0
Tm1 O6 H6B 111.1
H6A O6 H6B 107.8
Tm1 O7 H7A 161.6
Tm1 O7 H7B 92.4
H7A O7 H7B 105.3
Tm1 O8 H8A 122.8
Tm1 O8 H8B 125.2
H8A O8 H8B 110.9
C20 O9 Tm1 95.6(5)
C20 O10 Tm1 92.2(5)
Tm2 O11 H11A 112.2
Tm2 O11 H11B 126.4
H11A O11 H11B 107.1
Tm2 O12 H12A 112.3
Tm2 O12 H12B 111.3
H12A O12 H12B 106.6
Tm2 O13 H13A 111.4
Tm2 O13 H13B 110.1
H13A O13 H13B 107.7
Tm2 O14 H14A 111.4
Tm2 O14 H14B 110.6
H14A O14 H14B 107.9
C17 O15 Tm2 92.8(5)
C17 O16 Tm2 95.1(5)
N2' N1' H1' 123.4
N2' N1' C2' 113.2(7)
C2' N1' H1' 123.4
N2 N1 H1 123.9
C2 N1 H1 123.9
C2 N1 N2 112.3(6)
N1' N2' Tm1 138.1(5)
N1' N2' C4' 104.7(6)
C4' N2' Tm1 116.0(5)
N1 N2 Tm2 139.0(5)
C4 N2 Tm2 116.6(5)
C4 N2 N1 103.9(6)
O1 C1 C2 117.9(7)
O2 C1 O1 125.5(8)
O2 C1 C2 116.6(8)
O3' C1' O4' 126.1(8)
O3' C1' C2' 116.4(8)
O4' C1' C2' 117.5(7)
N1' C2' C1' 122.9(7)
N1' C2' C3' 105.9(7)
C3' C2' C1' 130.8(8)
N1 C2 C1 121.4(7)
N1 C2 C3 107.1(7)
C3 C2 C1 131.5(7)
C2' C3' H3' 127.4
C2' C3' C4' 105.1(7)
C4' C3' H3' 127.4
C2 C3 H3 127.4
C2 C3 C4 105.3(7)
C4 C3 H3 127.4
N2 C4 C3 111.4(7)
N2 C4 C5 117.1(7)
C3 C4 C5 131.4(7)
N2' C4' C3' 111.0(7)
N2' C4' C5' 117.6(7)
C3' C4' C5' 131.1(7)
O1' C5' C4' 115.8(7)
O2' C5' O1' 124.9(8)
O2' C5' C4' 119.2(7)
O3 C5 O4 126.3(8)
O3 C5 C4 118.4(7)
O4 C5 C4 115.3(7)
O15 C17 Tm2 61.0(4)
O15 C17 O16 119.1(8)
O15 C17 C18 121.8(8)
O16 C17 Tm2 58.4(4)
O16 C17 C18 119.1(8)
C18 C17 Tm2 172.9(6)
C17 C18 H18A 108.7
C17 C18 H18B 110.2
H18A C18 H18B 109.7
C19 C18 C17 112.6(7)
C19 C18 H18A 107.7
C19 C18 H18B 107.8
C18 C19 H19A 108.8
C18 C19 H19B 106.8
H19A C19 H19B 109.5
C20 C19 C18 113.0(7)
C20 C19 H19A 109.8
C20 C19 H19B 108.9
O9 C20 Tm1 57.9(4)
O9 C20 O10 118.4(7)
O9 C20 C19 119.6(7)
O10 C20 Tm1 61.0(4)
O10 C20 C19 121.9(7)
C19 C20 Tm1 170.3(6)
H1WA O1W H1WB 109.1
H2WA O2W H2WB 109.6

loop_
_geom_bond_atom_site_label_1
_geom_bond_atom_site_label_2
_geom_bond_distance
Tm1 O1 2.293(6)
Tm1 O1' 2.401(6)
Tm1 O5 2.365(6)
Tm1 O6 2.360(6)
Tm1 O7 2.470(6)
Tm1 O8 2.305(6)
Tm1 O9 2.393(6)
Tm1 O10 2.462(6)
Tm1 N2' 2.534(7)
Tm1 C20 2.812(8)
Tm2 O4 2.393(6)
Tm2 O4' 2.300(6)
Tm2 O11 2.370(7)
Tm2 O12 2.308(6)
Tm2 O13 2.519(7)
Tm2 O14 2.356(6)
Tm2 O15 2.472(6)
Tm2 O16 2.413(6)
Tm2 N2 2.509(7)
Tm2 C17 2.822(8)
O1 C1 1.260(10)
O1' C5' 1.262(10)
O2 C1 1.256(10)
O2' C5' 1.242(10)
O3' C1' 1.244(11)
O3 C5 1.242(10)
O4 C5 1.259(10)
O4' C1' 1.263(10)
O5 H5A 0.9966
O5 H5B 0.8712
O6 H6A 0.8773
O6 H6B 0.8752
O7 H7A 0.8435
O7 H7B 0.8774
O8 H8A 0.9209
O8 H8B 0.9903
O9 C20 1.260(10)
O10 C20 1.266(10)
O11 H11A 0.8373
O11 H11B 0.8625
O12 H12A 0.8956
O12 H12B 0.8966
O13 H13A 0.8849
O13 H13B 0.8852
O14 H14A 0.8788
O14 H14B 0.8771
O15 C17 1.248(10)
O16 C17 1.267(10)
N1' H1' 0.8600
N1' N2' 1.338(9)
N1' C2' 1.353(10)
N1 H1 0.8600
N1 N2 1.364(9)
N1 C2 1.343(10)
N2' C4' 1.348(10)
N2 C4 1.348(10)
C1 C2 1.495(11)
C1' C2' 1.489(11)
C2' C3' 1.390(11)
C2 C3 1.371(11)
C3' H3' 0.9300
C3' C4' 1.400(11)
C3 H3 0.9300
C3 C4 1.393(10)
C4 C5 1.495(11)
C4' C5' 1.479(11)
C17 C18 1.523(11)
C18 H18A 0.9552
C18 H18B 0.9560
C18 C19 1.518(12)
C19 H19A 0.9562
C19 H19B 0.9563
C19 C20 1.493(11)
O1W H1WA 0.8368
O1W H1WB 0.8420
O2W H2WA 0.8448
O2W H2WB 0.8477

loop_
_geom_torsion_atom_site_label_1
_geom_torsion_atom_site_label_2
_geom_torsion_atom_site_label_3
_geom_torsion_atom_site_label_4
_geom_torsion
Tm1 O1 C1 O2 114.2(12)
Tm1 O1 C1 C2 -63.7(14)
Tm1 O1' C5' O2' -173.6(6)
Tm1 O1' C5' C4' 3.4(10)
Tm1 O9 C20 O10 -7.7(8)
Tm1 O9 C20 C19 169.1(7)
Tm1 O10 C20 O9 7.5(8)
Tm1 O10 C20 C19 -169.3(7)
Tm1 N2' C4' C3' 169.5(5)
Tm1 N2' C4' C5' -5.6(9)
Tm2 O4 C5 O3 -172.6(6)
Tm2 O4 C5 C4 4.9(9)
Tm2 O4' C1' O3' 104.3(12)
Tm2 O4' C1' C2' -76.5(12)
Tm2 O15 C17 O16 6.2(9)
Tm2 O15 C17 C18 -172.4(7)
Tm2 O16 C17 O15 -6.3(9)
Tm2 O16 C17 C18 172.3(7)
Tm2 N2 C4 C3 173.5(5)
Tm2 N2 C4 C5 -4.3(9)
O1 C1 C2 N1 -19.4(12)
O1 C1 C2 C3 157.4(9)
O2 C1 C2 N1 162.5(9)
O2 C1 C2 C3 -20.7(14)
O3' C1' C2' N1' 168.4(9)
O3' C1' C2' C3' -19.6(14)
O4' C1' C2' N1' -10.8(12)
O4' C1' C2' C3' 161.1(8)
O15 C17 C18 C19 -10.1(12)
O16 C17 C18 C19 171.3(8)
N1' N2' C4' C3' -0.3(9)
N1' N2' C4' C5' -175.4(7)
N1' C2' C3' C4' 0.9(9)
N1 N2 C4 C3 0.4(9)
N1 N2 C4 C5 -177.4(6)
N1 C2 C3 C4 1.5(9)
N2' N1' C2' C1' 172.6(7)
N2' N1' C2' C3' -1.1(9)
N2' C4' C5' O1' 1.9(11)
N2' C4' C5' O2' 179.1(7)
N2 N1 C2 C1 176.2(7)
N2 N1 C2 C3 -1.3(9)
N2 C4 C5 O3 177.7(7)
N2 C4 C5 O4 0.0(10)
C1 C2 C3 C4 -175.7(8)
C1' C2' C3' C4' -172.1(8)
C2' N1' N2' Tm1 -165.3(6)
C2' N1' N2' C4' 0.9(9)
C2' C3' C4' N2' -0.4(9)
C2' C3' C4' C5' 173.9(8)
C2 N1 N2 Tm2 -170.0(6)
C2 N1 N2 C4 0.5(9)
C2 C3 C4 N2 -1.2(9)
C2 C3 C4 C5 176.2(8)
C3' C4' C5' O1' -172.1(8)
C3' C4' C5' O2' 5.2(13)
C3 C4 C5 O3 0.4(13)
C3 C4 C5 O4 -177.3(8)
C17 C18 C19 C20 -59.6(11)
C18 C19 C20 O9 174.4(8)
C18 C19 C20 O10 -8.8(12)
